data_7121037
loop_
_publ_author_name
'Fasano, V.'
'LaFortune, J. H. W.'
'Bayne, J. M.'
'Ingleson, M. J.'
'Stephan, D. W.'

_publ_section_title
;
 Air- and water-stable Lewis acids: synthesis and reactivity of
 P-trifluoromethyl electrophilic phosphonium cations.
;
_journal_issue 6
_journal_name_full 'Chemical communications (Cambridge, England)'
_journal_page_first 662
_journal_page_last 665
_journal_paper_doi 10.1039/c7cc09128a
_journal_volume 54
_journal_year 2018
_chemical_formula_moiety 'C14 H13 F3 P, C F3 O3 S'
_chemical_formula_sum 'C15 H13 F6 O3 P S'
_chemical_formula_weight 418.28
_space_group_crystal_system triclinic
_space_group_IT_number 2
_space_group_name_Hall '-P 1'
_space_group_name_H-M_alt 'P -1'
_symmetry_space_group_name_Hall '-P 1'
_symmetry_space_group_name_H-M 'P -1'
_atom_sites_solution_hydrogens geom
_atom_sites_solution_primary dual
_audit_creation_date 2017-11-14
_audit_creation_method
;
Olex2 1.2
(compiled 2017.03.28 svn.r3405 for OlexSys, GUI svn.r5337)
;
_audit_update_record
;
2017-11-17 deposited with the CCDC.
2017-12-18 downloaded from the CCDC.
;
_cell_angle_alpha 81.712(4)
_cell_angle_beta 76.486(4)
_cell_angle_gamma 89.978(4)
_cell_formula_units_Z 4
_cell_length_a 11.4013(6)
_cell_length_b 11.4161(6)
_cell_length_c 13.9435(7)
_cell_measurement_reflns_used 17513
_cell_measurement_temperature 293(2)
_cell_measurement_theta_max 74.7620
_cell_measurement_theta_min 3.2440
_cell_volume 1745.14(16)
_computing_cell_refinement 'CrysAlisPro 1.171.38.46 (Rigaku OD, 2015)'
_computing_data_collection 'CrysAlisPro 1.171.38.46 (Rigaku OD, 2015)'
_computing_data_reduction 'CrysAlisPro 1.171.38.46 (Rigaku OD, 2015)'
_computing_molecular_graphics 'Olex2 (Dolomanov et al., 2009)'
_computing_publication_material 'Olex2 (Dolomanov et al., 2009)'
_computing_structure_refinement 'ShelXL (Sheldrick, 2015)'
_computing_structure_solution 'ShelXT (Sheldrick, 2015)'
_diffrn_ambient_temperature 293(2)
_diffrn_detector 'CCD plate'
_diffrn_measured_fraction_theta_full 0.972
_diffrn_measured_fraction_theta_max 0.949
_diffrn_measurement_details
;
List of Runs (angles in degrees, time in seconds):

  # Type    Start    End  Width  t~exp~   \w     \q     \k     \f   Frames
#--------------------------------------------------------------------------
  1  \w     52.89 238.89   2.00   20.00    --   82.68  73.87  64.21   93
  2  \w     83.89 267.89   2.00   20.00    --  112.68  73.87-175.79   92
  3  \w    -68.18 117.82   2.00   10.00    --  -39.39  73.87 -25.79   93
  4  \w     83.89 267.89   2.00   20.00    --  112.68  73.87 -55.79   92
  5  \w     83.89 267.89   2.00   20.00    --  112.68  73.87 124.21   92
  6  \w     83.89 267.89   2.00   20.00    --  112.68  73.87-115.79   92
  7  \w   -105.44  80.56   2.00   20.00    --  -75.65  73.87-161.62   93
  8  \w     83.89 267.89   2.00   20.00    --  112.68  73.87   4.21   92
  9  \w   -106.24  79.76   2.00   20.00    --  -76.45  73.87 116.19   93
 10  \w     83.89 267.89   2.00   20.00    --  112.68  73.87  64.21   92
 11  \f    -25.79 334.10   2.00   10.00 -72.95 -43.16  73.87    --   180
 12  \w     83.89 269.89   2.00   20.00    --  112.68  73.87 -25.79   93
;
_diffrn_measurement_device 'abstract diffractometer'
_diffrn_measurement_device_type 'Saxi-CrysAlisPro-abstract goniometer imported SAXI images'
_diffrn_measurement_method '\w and \f scans'
_diffrn_orient_matrix_type 'CrysAlisPro convention (1999,Acta A55,543-557)'
_diffrn_orient_matrix_UB_11 -0.0942385000
_diffrn_orient_matrix_UB_12 0.0877583000
_diffrn_orient_matrix_UB_13 0.0418491000
_diffrn_orient_matrix_UB_21 0.0967500000
_diffrn_orient_matrix_UB_22 0.1011816000
_diffrn_orient_matrix_UB_23 -0.0330229000
_diffrn_orient_matrix_UB_31 -0.0330771000
_diffrn_orient_matrix_UB_32 0.0260766000
_diffrn_orient_matrix_UB_33 -0.1017852000
_diffrn_radiation_monochromator graphite
_diffrn_radiation_probe x-ray
_diffrn_radiation_type CuK\a
_diffrn_radiation_wavelength 1.54184
_diffrn_reflns_av_R_equivalents 0.0195
_diffrn_reflns_av_unetI/netI 0.0164
_diffrn_reflns_Laue_measured_fraction_full 0.972
_diffrn_reflns_Laue_measured_fraction_max 0.949
_diffrn_reflns_limit_h_max 14
_diffrn_reflns_limit_h_min -14
_diffrn_reflns_limit_k_max 14
_diffrn_reflns_limit_k_min -14
_diffrn_reflns_limit_l_max 15
_diffrn_reflns_limit_l_min -17
_diffrn_reflns_number 18932
_diffrn_reflns_point_group_measured_fraction_full 0.972
_diffrn_reflns_point_group_measured_fraction_max 0.949
_diffrn_reflns_theta_full 67.684
_diffrn_reflns_theta_max 74.811
_diffrn_reflns_theta_min 3.296
_diffrn_source 'fine-focus sealed X-ray tube'
_diffrn_source_type 'Enhance (Cu) X-ray Source'
_exptl_absorpt_coefficient_mu 3.233
_exptl_absorpt_correction_T_max 1.00000
_exptl_absorpt_correction_T_min 0.74961
_exptl_absorpt_correction_type multi-scan
_exptl_absorpt_process_details
;
CrysAlisPro 1.171.38.46 (Rigaku Oxford Diffraction, 2015)
Empirical absorption correction using spherical harmonics,
 implemented in SCALE3 ABSPACK scaling algorithm.
;
_exptl_crystal_colour colourless
_exptl_crystal_colour_primary colourless
_exptl_crystal_density_diffrn 1.592
_exptl_crystal_description block
_exptl_crystal_F_000 848
_exptl_crystal_preparation Dichloromethane-hexane
_exptl_crystal_size_max 0.3
_exptl_crystal_size_mid 0.2
_exptl_crystal_size_min 0.2
_refine_diff_density_max 0.352
_refine_diff_density_min -0.479
_refine_diff_density_rms 0.064
_refine_ls_extinction_method none
_refine_ls_goodness_of_fit_ref 1.064
_refine_ls_hydrogen_treatment constr
_refine_ls_matrix_type full
_refine_ls_number_parameters 499
_refine_ls_number_reflns 6797
_refine_ls_number_restraints 0
_refine_ls_restrained_S_all 1.064
_refine_ls_R_factor_all 0.0339
_refine_ls_R_factor_gt 0.0327
_refine_ls_shift/su_max 0.001
_refine_ls_shift/su_mean 0.000
_refine_ls_structure_factor_coef Fsqd
_refine_ls_weighting_details 'w=1/[\s^2^(Fo^2^)+(0.0480P)^2^+0.8130P] where P=(Fo^2^+2Fc^2^)/3'
_refine_ls_weighting_scheme calc
_refine_ls_wR_factor_gt 0.0865
_refine_ls_wR_factor_ref 0.0874
_reflns_Friedel_coverage 0.000
_reflns_number_gt 6530
_reflns_number_total 6797
_reflns_threshold_expression 'I > 2\s(I)'
_cod_data_source_file c7cc09128a2.cif
_cod_data_source_block xmji83
_cod_depositor_comments 'Adding full bibliography for 7121036--7121038.cif.'
_cod_database_code 7121037
_shelxl_version_number 2014/6
_chemical_oxdiff_formula 'C15 H13 P1 F6 S1 O3'
_shelx_space_group_comment
;
The symmetry employed for this shelxl refinement is uniquely defined
by the following loop, which should always be used as a source of
symmetry information in preference to the above space-group names.
They are only intended as comments.
;
_reflns_odcompleteness_completeness 94.92
_reflns_odcompleteness_iscentric 1
_reflns_odcompleteness_theta 74.64
_olex2_refinement_description
;
1. Fixed Uiso
 At 1.2 times of:
  All C(H) groups
 At 1.5 times of:
  All C(H,H,H) groups
2. Others
 Sof(F0AA)=Sof(F00R)=Sof(F00M)=1-FVAR(1)
 Sof(F00E)=Sof(F00L)=Sof(F00Q)=FVAR(1)
3.a Aromatic/amide H refined with riding coordinates:
 C00M(H00M), C00O(H00O), C00P(H00P), C00T(H00T), C00U(H00U), C00V(H00V),
 C00W(H00W), C00X(H00X), C00Z(H00Z), C010(H010), C011(H011), C012(H012),
 C013(H013), C014(H014), C017(H017), C019(H019), C01C(H01C), C01D(H01e),
 C01E(H01f), C01F(H01g)
3.b Idealised Me refined as rotating group:
 C00Y(H00a,H00b,H00c), C01B(H01a,H01b,H01d)
;
_olex2_submission_special_instructions 'No special instructions were received'
_oxdiff_exptl_absorpt_empirical_details
;
Empirical correction (ABSPACK) includes:
- Absorption correction using spherical harmonics
- Frame scaling
- Detector area scaling
;
_oxdiff_exptl_absorpt_empirical_full_max 1.527
_oxdiff_exptl_absorpt_empirical_full_min 0.634

loop_
_space_group_symop_operation_xyz
'x, y, z'
'-x, -y, -z'

loop_
_atom_site_label
_atom_site_type_symbol
_atom_site_fract_x
_atom_site_fract_y
_atom_site_fract_z
_atom_site_U_iso_or_equiv
_atom_site_adp_type
_atom_site_occupancy
_atom_site_site_symmetry_order
_atom_site_calc_flag
_atom_site_refinement_flags_posn
_atom_site_refinement_flags_occupancy
_atom_site_disorder_assembly
_atom_site_disorder_group
P001 P 0.23006(3) 0.81533(3) 0.42100(3) 0.01891(9) Uani 1 1 d . . . .
S002 S 0.14119(4) 0.82216(3) 0.04942(3) 0.02810(10) Uani 1 1 d . . . .
P003 P 0.21131(3) 0.33604(3) 0.79848(3) 0.02263(9) Uani 1 1 d . . . .
S004 S 0.23350(3) 1.19985(3) 0.45290(3) 0.02790(10) Uani 1 1 d . . . .
F005 F 0.25158(12) 0.64512(9) 0.30901(8) 0.0467(3) Uani 1 1 d . . . .
F006 F 0.41478(10) 1.35189(11) 0.42129(9) 0.0466(3) Uani 1 1 d . . . .
F007 F 0.32925(12) 0.60372(9) 0.43507(9) 0.0490(3) Uani 1 1 d . . . .
F008 F 0.31013(11) 1.37938(10) 0.31155(9) 0.0502(3) Uani 1 1 d . . . .
F009 F 0.39478(10) 0.49406(10) 0.73349(9) 0.0485(3) Uani 1 1 d . . . .
F00A F 0.43155(10) 1.23635(11) 0.31127(9) 0.0484(3) Uani 1 1 d . . . .
F00B F 0.13635(12) 0.59691(10) 0.45541(9) 0.0521(3) Uani 1 1 d . . . .
F00C F 0.44332(10) 0.31602(11) 0.71655(11) 0.0594(4) Uani 1 1 d . . . .
O00D O 0.13171(12) 0.85717(13) 0.14611(9) 0.0399(3) Uani 1 1 d . . . .
F00E F 0.282(2) 0.6839(13) -0.0500(11) 0.057(3) Uani 0.61(5) 1 d . P A 1
F00F F 0.34690(12) 0.41473(14) 0.61810(9) 0.0619(4) Uani 1 1 d . . . .
O00G O 0.15528(11) 1.28108(13) 0.50545(10) 0.0437(3) Uani 1 1 d . . . .
O00H O 0.18217(13) 1.14359(14) 0.38573(12) 0.0501(4) Uani 1 1 d . . . .
O00I O 0.17991(15) 0.91466(11) -0.03312(9) 0.0481(4) Uani 1 1 d . . . .
O00J O 0.04232(13) 0.74871(13) 0.04301(11) 0.0479(3) Uani 1 1 d . . . .
O00K O 0.29737(14) 1.12390(13) 0.51292(11) 0.0517(4) Uani 1 1 d . . . .
F00L F 0.262(2) 0.6398(18) 0.1024(7) 0.076(3) Uani 0.61(5) 1 d . P A 1
C00M C 0.45841(13) 0.91842(13) 0.38613(11) 0.0233(3) Uani 1 1 d . . . .
H00M H 0.4510 0.9027 0.4546 0.028 Uiso 1 1 calc R . . .
C00N C 0.20985(13) 0.81965(12) 0.55057(10) 0.0205(3) Uani 1 1 d . . . .
C00O C 0.56215(14) 0.97439(13) 0.32359(12) 0.0270(3) Uani 1 1 d . . . .
H00O H 0.6248 0.9963 0.3504 0.032 Uiso 1 1 calc R . . .
C00P C 0.06897(13) 0.51809(13) 0.86483(11) 0.0238(3) Uani 1 1 d . . . .
H00P H 0.0963 0.5029 0.9231 0.029 Uiso 1 1 calc R . . .
F00Q F 0.3708(7) 0.796(2) 0.0313(13) 0.074(3) Uani 0.61(5) 1 d . P A 1
C00R C 0.36555(12) 0.88613(12) 0.34461(10) 0.0203(3) Uani 1 1 d . . . .
C00S C 0.10841(13) 0.45155(13) 0.78766(11) 0.0228(3) Uani 1 1 d . . . .
C00T C -0.01147(14) 0.60719(14) 0.85357(12) 0.0273(3) Uani 1 1 d . . . .
H00T H -0.0384 0.6521 0.9045 0.033 Uiso 1 1 calc R . . .
C00U C 0.11832(14) 0.88836(14) 0.59614(11) 0.0264(3) Uani 1 1 d . . . .
H00U H 0.0693 0.9295 0.5591 0.032 Uiso 1 1 calc R . . .
C00V C 0.28358(14) 0.75716(14) 0.60605(12) 0.0270(3) Uani 1 1 d . . . .
H00V H 0.3449 0.7115 0.5757 0.032 Uiso 1 1 calc R . . .
C00W C 0.06816(15) 0.47381(15) 0.69994(12) 0.0292(3) Uani 1 1 d . . . .
H00W H 0.0949 0.4292 0.6488 0.035 Uiso 1 1 calc R . . .
C00X C -0.01225(15) 0.56341(15) 0.69007(12) 0.0306(3) Uani 1 1 d . . . .
H00X H -0.0397 0.5793 0.6319 0.037 Uiso 1 1 calc R . . .
C00Y C 0.10246(13) 0.86603(15) 0.37704(11) 0.0280(3) Uani 1 1 d . . . .
H00A H 0.0306 0.8280 0.4207 0.042 Uiso 1 1 calc GR . . .
H00B H 0.1095 0.8473 0.3110 0.042 Uiso 1 1 calc GR . . .
H00C H 0.0981 0.9502 0.3756 0.042 Uiso 1 1 calc GR . . .
C00Z C 0.57299(14) 0.99771(14) 0.22218(12) 0.0294(3) Uani 1 1 d . . . .
H00Z H 0.6427 1.0357 0.1809 0.035 Uiso 1 1 calc R . . .
C010 C 0.37632(14) 0.90909(15) 0.24176(12) 0.0289(3) Uani 1 1 d . . . .
H010 H 0.3141 0.8872 0.2144 0.035 Uiso 1 1 calc R . . .
C011 C 0.26376(15) 0.76444(15) 0.70652(13) 0.0317(3) Uani 1 1 d . . . .
H011 H 0.3120 0.7231 0.7442 0.038 Uiso 1 1 calc R . . .
C012 C 0.10088(15) 0.89496(15) 0.69675(12) 0.0314(3) Uani 1 1 d . . . .
H012 H 0.0405 0.9414 0.7274 0.038 Uiso 1 1 calc R . . .
C013 C -0.05171(14) 0.62936(14) 0.76682(13) 0.0293(3) Uani 1 1 d . . . .
H013 H -0.1058 0.6892 0.7598 0.035 Uiso 1 1 calc R . . .
C014 C 0.17278(15) 0.83277(15) 0.75171(12) 0.0311(3) Uani 1 1 d . . . .
H014 H 0.1601 0.8367 0.8195 0.037 Uiso 1 1 calc R . . .
C015 C 0.23752(16) 0.65552(14) 0.40431(12) 0.0315(3) Uani 1 1 d . . . .
C016 C 0.24773(13) 0.30104(13) 0.91635(11) 0.0246(3) Uani 1 1 d . . . .
C017 C 0.22203(16) 0.18655(14) 0.96799(13) 0.0317(3) Uani 1 1 d . . . .
H017 H 0.1824 0.1313 0.9428 0.038 Uiso 1 1 calc R . . .
C018 C 0.35727(15) 0.39314(15) 0.71107(13) 0.0348(4) Uani 1 1 d . . . .
C019 C 0.30610(16) 0.38429(15) 0.95534(14) 0.0335(4) Uani 1 1 d . . . .
H019 H 0.3226 0.4610 0.9214 0.040 Uiso 1 1 calc R . . .
C01A C 0.35333(14) 1.29660(14) 0.37038(12) 0.0281(3) Uani 1 1 d . . . .
C01B C 0.17235(15) 0.20887(14) 0.75055(13) 0.0308(3) Uani 1 1 d . . . .
H01A H 0.1721 0.2302 0.6814 0.046 Uiso 1 1 calc GR . . .
H01B H 0.0936 0.1788 0.7873 0.046 Uiso 1 1 calc GR . . .
H01D H 0.2303 0.1491 0.7571 0.046 Uiso 1 1 calc GR . . .
C01C C 0.48048(15) 0.96475(16) 0.18125(12) 0.0341(4) Uani 1 1 d . . . .
H01C H 0.4887 0.9803 0.1126 0.041 Uiso 1 1 calc R . . .
C01D C 0.25590(19) 0.15592(17) 1.05681(15) 0.0418(4) Uani 1 1 d . . . .
H01E H 0.2393 0.0795 1.0913 0.050 Uiso 1 1 calc R . . .
C01E C 0.33894(18) 0.35183(18) 1.04439(16) 0.0428(4) Uani 1 1 d . . . .
H01F H 0.3779 0.4068 1.0706 0.051 Uiso 1 1 calc R . . .
C01F C 0.3141(2) 0.23768(19) 1.09488(15) 0.0452(5) Uani 1 1 d . . . .
H01G H 0.3367 0.2161 1.1547 0.054 Uiso 1 1 calc R . . .
C01G C 0.2675(2) 0.7244(2) 0.03635(16) 0.0493(5) Uani 1 1 d . . . .
F0AA F 0.306(3) 0.692(2) -0.0555(16) 0.059(5) Uani 0.39(5) 1 d . P A 2
F00R F 0.3605(13) 0.7550(18) 0.061(2) 0.058(3) Uani 0.39(5) 1 d . P A 2
F00M F 0.2256(15) 0.6162(10) 0.1085(10) 0.057(2) Uani 0.39(5) 1 d . P A 2

loop_
_atom_site_aniso_label
_atom_site_aniso_U_11
_atom_site_aniso_U_22
_atom_site_aniso_U_33
_atom_site_aniso_U_23
_atom_site_aniso_U_13
_atom_site_aniso_U_12
P001 0.01840(17) 0.02014(17) 0.01728(17) -0.00292(12) -0.00227(13) -0.00068(12)
S002 0.0352(2) 0.0304(2) 0.01778(18) -0.00292(14) -0.00494(14) -0.00859(15)
P003 0.02332(18) 0.02092(18) 0.02234(19) -0.00419(13) -0.00217(14) 0.00217(13)
S004 0.02530(18) 0.02852(19) 0.0286(2) -0.00166(14) -0.00542(15) -0.00336(14)
F005 0.0769(8) 0.0338(5) 0.0281(5) -0.0142(4) -0.0039(5) -0.0024(5)
F006 0.0375(6) 0.0554(7) 0.0476(6) -0.0134(5) -0.0076(5) -0.0173(5)
F007 0.0672(8) 0.0296(5) 0.0522(7) -0.0099(5) -0.0161(6) 0.0187(5)
F008 0.0556(7) 0.0434(6) 0.0444(6) 0.0150(5) -0.0105(5) 0.0042(5)
F009 0.0415(6) 0.0366(6) 0.0578(7) -0.0033(5) 0.0056(5) -0.0123(5)
F00A 0.0369(6) 0.0586(7) 0.0440(6) -0.0162(5) 0.0071(5) 0.0091(5)
F00B 0.0616(7) 0.0357(6) 0.0486(7) -0.0106(5) 0.0104(6) -0.0241(5)
F00C 0.0310(6) 0.0467(7) 0.0856(9) -0.0039(6) 0.0125(6) 0.0123(5)
O00D 0.0413(7) 0.0593(8) 0.0204(6) -0.0126(5) -0.0058(5) -0.0014(6)
F00E 0.071(7) 0.055(3) 0.051(3) -0.024(2) -0.015(4) 0.020(3)
F00F 0.0544(7) 0.0920(10) 0.0285(6) -0.0019(6) 0.0080(5) -0.0126(7)
O00G 0.0297(6) 0.0536(8) 0.0422(7) -0.0129(6) 0.0062(5) 0.0011(6)
O00H 0.0462(8) 0.0527(8) 0.0575(9) -0.0185(7) -0.0182(7) -0.0122(6)
O00I 0.0818(10) 0.0288(6) 0.0245(6) -0.0028(5) 0.0053(6) -0.0083(6)
O00J 0.0477(8) 0.0516(8) 0.0475(8) -0.0058(6) -0.0186(6) -0.0186(6)
O00K 0.0604(9) 0.0440(8) 0.0469(8) 0.0155(6) -0.0185(7) 0.0015(7)
F00L 0.107(8) 0.077(5) 0.049(2) 0.000(3) -0.033(3) 0.033(5)
C00M 0.0242(7) 0.0235(7) 0.0218(7) -0.0031(5) -0.0049(6) 0.0000(5)
C00N 0.0217(7) 0.0203(6) 0.0183(7) -0.0011(5) -0.0031(5) -0.0037(5)
C00O 0.0220(7) 0.0256(7) 0.0327(8) -0.0032(6) -0.0058(6) -0.0015(6)
C00P 0.0254(7) 0.0243(7) 0.0200(7) -0.0012(5) -0.0033(5) 0.0003(5)
F00Q 0.0405(17) 0.110(8) 0.077(5) -0.040(5) -0.012(2) 0.007(3)
C00R 0.0183(6) 0.0200(6) 0.0206(7) -0.0014(5) -0.0017(5) 0.0006(5)
C00S 0.0226(7) 0.0215(7) 0.0223(7) -0.0012(5) -0.0026(5) 0.0004(5)
C00T 0.0269(7) 0.0243(7) 0.0286(8) -0.0045(6) -0.0021(6) 0.0022(6)
C00U 0.0291(7) 0.0280(7) 0.0214(7) -0.0029(6) -0.0052(6) 0.0035(6)
C00V 0.0259(7) 0.0272(7) 0.0283(8) -0.0013(6) -0.0089(6) -0.0003(6)
C00W 0.0318(8) 0.0321(8) 0.0240(8) -0.0058(6) -0.0063(6) 0.0020(6)
C00X 0.0316(8) 0.0342(8) 0.0269(8) 0.0003(6) -0.0115(6) 0.0010(6)
C00Y 0.0207(7) 0.0428(9) 0.0211(7) -0.0058(6) -0.0057(6) 0.0020(6)
C00Z 0.0232(7) 0.0290(8) 0.0306(8) 0.0012(6) 0.0010(6) -0.0021(6)
C010 0.0250(7) 0.0380(9) 0.0228(8) 0.0001(6) -0.0067(6) -0.0037(6)
C011 0.0339(8) 0.0343(8) 0.0284(8) 0.0031(6) -0.0148(7) -0.0059(7)
C012 0.0343(8) 0.0349(9) 0.0237(8) -0.0083(6) -0.0017(6) 0.0001(7)
C013 0.0242(7) 0.0259(7) 0.0358(9) 0.0010(6) -0.0064(6) 0.0018(6)
C014 0.0378(9) 0.0360(9) 0.0189(7) -0.0016(6) -0.0067(6) -0.0130(7)
C015 0.0405(9) 0.0241(8) 0.0268(8) -0.0062(6) 0.0001(7) -0.0031(6)
C016 0.0247(7) 0.0233(7) 0.0260(8) -0.0044(6) -0.0059(6) 0.0045(5)
C017 0.0394(9) 0.0230(8) 0.0343(9) -0.0041(6) -0.0122(7) 0.0054(6)
C018 0.0292(8) 0.0323(8) 0.0367(9) -0.0036(7) 0.0036(7) 0.0013(6)
C019 0.0357(9) 0.0282(8) 0.0396(9) -0.0081(7) -0.0131(7) 0.0015(6)
C01A 0.0261(7) 0.0312(8) 0.0256(8) -0.0032(6) -0.0038(6) 0.0021(6)
C01B 0.0354(8) 0.0280(8) 0.0305(8) -0.0120(6) -0.0062(7) 0.0028(6)
C01C 0.0315(8) 0.0455(10) 0.0208(8) 0.0034(7) -0.0024(6) -0.0036(7)
C01D 0.0568(12) 0.0313(9) 0.0393(10) -0.0006(7) -0.0182(9) 0.0115(8)
C01E 0.0455(10) 0.0448(10) 0.0482(11) -0.0192(9) -0.0240(9) 0.0078(8)
C01F 0.0559(12) 0.0503(11) 0.0379(10) -0.0113(8) -0.0253(9) 0.0217(9)
C01G 0.0574(13) 0.0607(13) 0.0381(11) -0.0214(10) -0.0192(9) 0.0135(10)
F0AA 0.070(11) 0.074(6) 0.038(4) -0.034(4) -0.006(4) 0.020(5)
F00R 0.035(3) 0.071(6) 0.076(7) -0.029(4) -0.016(4) 0.006(3)
F00M 0.069(5) 0.035(4) 0.065(4) 0.010(2) -0.024(3) 0.004(3)

loop_
_atom_type_symbol
_atom_type_description
_atom_type_scat_dispersion_real
_atom_type_scat_dispersion_imag
_atom_type_scat_source
C C 0.0181 0.0091 'International Tables Vol C Tables 4.2.6.8 and 6.1.1.4'
H H 0.0000 0.0000 'International Tables Vol C Tables 4.2.6.8 and 6.1.1.4'
F F 0.0727 0.0534 'International Tables Vol C Tables 4.2.6.8 and 6.1.1.4'
O O 0.0492 0.0322 'International Tables Vol C Tables 4.2.6.8 and 6.1.1.4'
P P 0.2955 0.4335 'International Tables Vol C Tables 4.2.6.8 and 6.1.1.4'
S S 0.3331 0.5567 'International Tables Vol C Tables 4.2.6.8 and 6.1.1.4'

loop_
_geom_angle_atom_site_label_1
_geom_angle_atom_site_label_2
_geom_angle_atom_site_label_3
_geom_angle
C00N P001 C00R 114.90(7)
C00N P001 C015 106.76(7)
C00R P001 C015 106.57(7)
C00Y P001 C00N 112.00(7)
C00Y P001 C00R 111.34(7)
C00Y P001 C015 104.44(8)
O00D S002 C01G 103.64(9)
O00I S002 O00D 114.97(8)
O00I S002 O00J 114.86(9)
O00I S002 C01G 102.95(10)
O00J S002 O00D 114.47(8)
O00J S002 C01G 103.75(10)
C00S P003 C016 116.40(7)
C00S P003 C018 105.31(7)
C00S P003 C01B 112.05(8)
C016 P003 C018 104.39(8)
C016 P003 C01B 113.12(8)
C01B P003 C018 104.12(8)
O00G S004 C01A 103.22(8)
O00H S004 O00G 114.46(9)
O00H S004 C01A 103.64(8)
O00K S004 O00G 114.83(9)
O00K S004 O00H 115.52(10)
O00K S004 C01A 102.78(8)
C00O C00M H00M 120.5
C00O C00M C00R 118.91(14)
C00R C00M H00M 120.5
C00U C00N P001 118.00(11)
C00U C00N C00V 120.39(14)
C00V C00N P001 121.61(11)
C00M C00O H00O 119.7
C00Z C00O C00M 120.51(14)
C00Z C00O H00O 119.7
C00S C00P H00P 120.4
C00T C00P H00P 120.4
C00T C00P C00S 119.17(14)
C00M C00R P001 120.97(11)
C00M C00R C010 120.80(13)
C010 C00R P001 118.23(11)
C00P C00S P003 120.93(12)
C00W C00S P003 118.19(11)
C00W C00S C00P 120.88(14)
C00P C00T H00T 119.9
C013 C00T C00P 120.12(15)
C013 C00T H00T 119.9
C00N C00U H00U 120.2
C012 C00U C00N 119.59(15)
C012 C00U H00U 120.2
C00N C00V H00V 120.5
C011 C00V C00N 118.91(15)
C011 C00V H00V 120.5
C00S C00W H00W 120.5
C00X C00W C00S 119.10(15)
C00X C00W H00W 120.5
C00W C00X H00X 120.0
C013 C00X C00W 120.05(15)
C013 C00X H00X 120.0
P001 C00Y H00A 109.5
P001 C00Y H00B 109.5
P001 C00Y H00C 109.5
H00A C00Y H00B 109.5
H00A C00Y H00C 109.5
H00B C00Y H00C 109.5
C00O C00Z H00Z 119.9
C00O C00Z C01C 120.29(14)
C01C C00Z H00Z 119.9
C00R C010 H010 120.4
C01C C010 C00R 119.11(15)
C01C C010 H010 120.4
C00V C011 H011 119.7
C00V C011 C014 120.64(15)
C014 C011 H011 119.7
C00U C012 H012 119.9
C014 C012 C00U 120.11(15)
C014 C012 H012 119.9
C00T C013 C00X 120.69(15)
C00T C013 H013 119.7
C00X C013 H013 119.7
C011 C014 H014 119.8
C012 C014 C011 120.34(15)
C012 C014 H014 119.8
F005 C015 P001 110.26(11)
F005 C015 F007 107.72(14)
F005 C015 F00B 108.28(14)
F007 C015 P001 111.87(12)
F007 C015 F00B 108.12(14)
F00B C015 P001 110.47(11)
C017 C016 P003 118.69(12)
C017 C016 C019 119.98(15)
C019 C016 P003 121.27(12)
C016 C017 H017 120.3
C01D C017 C016 119.46(16)
C01D C017 H017 120.3
F009 C018 P003 111.38(12)
F00C C018 P003 110.70(12)
F00C C018 F009 107.06(15)
F00F C018 P003 111.62(13)
F00F C018 F009 107.05(15)
F00F C018 F00C 108.84(15)
C016 C019 H019 120.2
C01E C019 C016 119.59(16)
C01E C019 H019 120.2
F006 C01A S004 111.54(11)
F006 C01A F008 107.30(14)
F006 C01A F00A 107.40(13)
F008 C01A S004 111.76(11)
F00A C01A S004 111.51(12)
F00A C01A F008 107.07(14)
P003 C01B H01A 109.5
P003 C01B H01B 109.5
P003 C01B H01D 109.5
H01A C01B H01B 109.5
H01A C01B H01D 109.5
H01B C01B H01D 109.5
C00Z C01C H01C 119.8
C010 C01C C00Z 120.37(15)
C010 C01C H01C 119.8
C017 C01D H01E 119.7
C01F C01D C017 120.55(18)
C01F C01D H01E 119.7
C019 C01E H01F 119.9
C019 C01E C01F 120.14(17)
C01F C01E H01F 119.9
C01D C01F C01E 120.27(18)
C01D C01F H01G 119.9
C01E C01F H01G 119.9
F00E C01G S002 108.7(8)
F00E C01G F00Q 107.6(11)
F00L C01G S002 117.2(8)
F00L C01G F00E 108.4(8)
F00L C01G F00Q 108.4(5)
F00Q C01G S002 106.2(8)
F0AA C01G S002 115.3(12)
F0AA C01G F00M 107.9(13)
F00R C01G S002 118.3(6)
F00R C01G F0AA 106.1(16)
F00R C01G F00M 102.1(10)
F00M C01G S002 105.9(6)

loop_
_geom_bond_atom_site_label_1
_geom_bond_atom_site_label_2
_geom_bond_distance
P001 C00N 1.7750(14)
P001 C00R 1.7771(14)
P001 C00Y 1.7723(15)
P001 C015 1.8715(16)
S002 O00D 1.4410(12)
S002 O00I 1.4308(13)
S002 O00J 1.4321(13)
S002 C01G 1.813(2)
P003 C00S 1.7782(15)
P003 C016 1.7784(16)
P003 C018 1.8718(17)
P003 C01B 1.7806(16)
S004 O00G 1.4430(13)
S004 O00H 1.4360(14)
S004 O00K 1.4344(14)
S004 C01A 1.8195(16)
F005 C015 1.3236(19)
F006 C01A 1.3249(19)
F007 C015 1.328(2)
F008 C01A 1.3317(19)
F009 C018 1.332(2)
F00A C01A 1.3293(19)
F00B C015 1.329(2)
F00C C018 1.326(2)
F00E C01G 1.326(14)
F00F C018 1.317(2)
F00L C01G 1.226(16)
C00M H00M 0.9300
C00M C00O 1.388(2)
C00M C00R 1.393(2)
C00N C00U 1.393(2)
C00N C00V 1.399(2)
C00O H00O 0.9300
C00O C00Z 1.377(2)
C00P H00P 0.9300
C00P C00S 1.395(2)
C00P C00T 1.386(2)
F00Q C01G 1.415(15)
C00R C010 1.396(2)
C00S C00W 1.394(2)
C00T H00T 0.9300
C00T C013 1.382(2)
C00U H00U 0.9300
C00U C012 1.383(2)
C00V H00V 0.9300
C00V C011 1.381(2)
C00W H00W 0.9300
C00W C00X 1.387(2)
C00X H00X 0.9300
C00X C013 1.386(2)
C00Y H00A 0.9600
C00Y H00B 0.9600
C00Y H00C 0.9600
C00Z H00Z 0.9300
C00Z C01C 1.387(2)
C010 H010 0.9300
C010 C01C 1.380(2)
C011 H011 0.9300
C011 C014 1.385(3)
C012 H012 0.9300
C012 C014 1.378(2)
C013 H013 0.9300
C014 H014 0.9300
C016 C017 1.394(2)
C016 C019 1.400(2)
C017 H017 0.9300
C017 C01D 1.380(3)
C019 H019 0.9300
C019 C01E 1.380(3)
C01B H01A 0.9600
C01B H01B 0.9600
C01B H01D 0.9600
C01C H01C 0.9300
C01D H01E 0.9300
C01D C01F 1.379(3)
C01E H01F 0.9300
C01E C01F 1.384(3)
C01F H01G 0.9300
C01G F0AA 1.36(2)
C01G F00R 1.256(12)
C01G F00M 1.478(12)
